data_8101019
loop_
_publ_author_name
'Polborn, Kurt'
'Aechter, Bernd'
'Beck, Wolfgang'

_publ_section_title
;
Crystal structure of t-butylisocyanide-tricarbonyl-bis(1,2-
diphenylphosphinoethane)-rhenium(I) trifluoromethanesulfonate, 
(C~34~H~33~NO~3~P~2~Re)(CF~3~O~3~S)
;
_journal_issue 3
_journal_name_full 'Zeitschrift f\"ur Kristallographie - New Crystal Structures'
_journal_page_first 413
_journal_page_last 415
_journal_volume 216
_journal_year 2001
_chemical_formula_moiety 'C34 H33 N O3 P2 Re  C F3 O3 S'
_chemical_formula_structural '(C34 H33 N O3 P2 Re) (C F3 O3 S)'
_chemical_formula_sum 'C35 H33 F3 N O6 P2 Re S'
_chemical_formula_weight 900.82
_space_group_IT_number 14
_symmetry_cell_setting monoclinic
_symmetry_space_group_name_Hall '-P 2yn'
_symmetry_space_group_name_H-M 'P 1 21/n 1'
_cell_angle_alpha 90.00(2)
_cell_angle_beta 95.07(2)
_cell_angle_gamma 90.00(2)
_cell_formula_units_Z 4
_cell_length_a 13.573(3)
_cell_length_b 14.305(3)
_cell_length_c 19.344(5)
_cell_measurement_temperature 293(2)
_cell_volume 3741.1(15)
_diffrn_ambient_temperature 293(2)
_exptl_crystal_density_diffrn 1.599
_refine_ls_R_factor_obs 0.0337
_refine_ls_wR_factor_obs 0.1007
_cod_original_sg_symbol_H-M 'P 21/n'
_cod_database_code 8101019

loop_
_symmetry_equiv_pos_as_xyz
'x, y, z'
'-x+1/2, y+1/2, -z+1/2'
'-x, -y, -z'
'x-1/2, -y-1/2, z-1/2'

loop_
_atom_site_aniso_label
_atom_site_aniso_U_11
_atom_site_aniso_U_22
_atom_site_aniso_U_33
_atom_site_aniso_U_23
_atom_site_aniso_U_13
_atom_site_aniso_U_12
Re1 0.0510(2) 0.0481(2) 0.0438(2) -0.00085(9) 0.00190(10) -0.00842(9)
P1 0.0570(9) 0.0502(8) 0.0492(8) 0.0040(6) -0.0012(6) -0.0094(6)
P2 0.0555(9) 0.0565(9) 0.0487(8) 0.0041(6) -0.0031(7) -0.0082(7)
O1 0.074(3) 0.081(3) 0.081(4) -0.012(2) -0.019(3) -0.009(2)
O2 0.110(5) 0.056(3) 0.105(4) 0.008(3) 0.027(4) -0.018(3)
O3 0.098(4) 0.091(4) 0.073(3) -0.006(3) 0.028(3) 0.011(3)
N1 0.063(3) 0.074(4) 0.065(3) 0.006(3) 0.015(3) 0.003(3)
C1 0.057(4) 0.054(3) 0.056(3) -0.006(2) -0.008(3) -0.005(3)
C2 0.062(4) 0.058(4) 0.065(4) -0.001(3) 0.013(3) -0.011(3)
C3 0.070(4) 0.056(3) 0.056(3) -0.003(3) 0.005(3) -0.004(3)
C4 0.057(3) 0.054(3) 0.052(3) 0.004(3) 0.004(3) -0.003(3)
C5 0.089(5) 0.095(6) 0.083(5) 0.006(4) 0.038(4) 0.012(4)
C6 0.144(10) 0.236(16) 0.067(6) -0.016(7) 0.032(6) 0.017(10)
C7 0.166(12) 0.095(8) 0.149(12) 0.003(6) 0.069(10) 0.031(7)
C8 0.100(7) 0.126(8) 0.130(8) 0.012(7) 0.058(6) 0.001(6)
C9 0.074(4) 0.053(3) 0.067(4) 0.003(3) -0.011(3) -0.014(3)
C10 0.066(4) 0.067(4) 0.073(4) 0.021(3) -0.010(3) -0.021(3)
C11 0.078(4) 0.057(4) 0.060(4) 0.014(3) 0.011(3) 0.003(3)
C12 0.087(5) 0.096(6) 0.095(6) 0.030(5) 0.026(4) -0.014(5)
C13 0.111(8) 0.137(10) 0.140(10) 0.046(8) 0.051(8) -0.001(7)
C14 0.155(11) 0.103(7) 0.103(8) 0.044(6) 0.061(8) 0.024(7)
C15 0.161(10) 0.078(5) 0.067(5) 0.012(4) 0.019(5) 0.015(6)
C16 0.103(6) 0.063(4) 0.058(4) 0.009(3) 0.009(4) 0.003(4)
C17 0.069(4) 0.049(3) 0.046(3) -0.002(2) -0.001(3) -0.001(3)
C18 0.077(4) 0.062(4) 0.071(4) 0.003(3) 0.001(3) -0.005(3)
C19 0.101(6) 0.047(4) 0.082(5) 0.003(3) 0.002(4) -0.003(4)
C20 0.094(6) 0.075(5) 0.076(5) 0.001(4) 0.002(4) 0.014(4)
C21 0.075(5) 0.078(5) 0.076(5) -0.006(4) 0.000(4) 0.001(4)
C22 0.064(4) 0.065(4) 0.072(4) -0.008(3) 0.005(3) -0.001(3)
C23 0.068(4) 0.059(3) 0.046(3) 0.001(3) -0.012(3) 0.006(3)
C24 0.089(5) 0.072(4) 0.049(3) 0.003(3) 0.002(3) 0.002(4)
C25 0.119(7) 0.111(6) 0.059(4) 0.011(4) 0.008(5) 0.032(6)
C26 0.125(8) 0.145(9) 0.055(5) -0.019(6) -0.005(5) 0.048(7)
C27 0.110(7) 0.115(8) 0.080(6) -0.036(5) -0.025(5) 0.018(6)
C28 0.094(5) 0.081(5) 0.074(5) -0.018(4) -0.023(4) 0.010(4)
C29 0.059(3) 0.073(4) 0.044(3) 0.008(3) 0.005(3) 0.002(3)
C30 0.071(4) 0.063(4) 0.093(5) 0.013(4) 0.000(4) 0.001(3)
C31 0.080(5) 0.078(5) 0.105(6) 0.020(5) 0.005(5) 0.012(4)
C32 0.079(5) 0.085(6) 0.081(5) 0.023(4) 0.019(4) 0.023(4)
C33 0.062(4) 0.111(7) 0.078(5) 0.005(5) 0.013(4) 0.017(4)
C34 0.062(4) 0.096(6) 0.072(4) -0.016(4) 0.005(3) 0.000(4)
S1 0.071(3) 0.104(3) 0.139(4) -0.034(3) 0.010(3) -0.032(2)
F1 0.083(7) 0.275(19) 0.139(10) 0.012(11) -0.014(6) -0.003(8)
F2 0.233(16) 0.111(9) 0.255(20) 0.064(11) 0.039(14) -0.057(10)
F3 0.162(12) 0.262(17) 0.172(12) -0.098(12) 0.067(10) -0.028(12)
O4 0.110(10) 0.133(13) 0.258(20) 0.087(13) -0.011(12) -0.062(9)
O5 0.070(7) 0.142(11) 0.190(14) 0.047(9) -0.039(8) -0.021(6)
O6 0.179(15) 0.221(18) 0.113(10) -0.069(11) 0.041(10) -0.059(13)
C35 0.089(10) 0.105(11) 0.114(12) -0.040(10) 0.024(9) -0.026(9)
S1A 0.210(14) 0.212(15) 0.218(13) 0.019(11) 0.125(12) -0.015(11)
F1A 0.334(36) 0.179(25) 0.196(27) -0.109(22) 0.034(26) -0.118(25)
F2A 0.380(46) 0.437(49) 0.400(47) 0.006(36) 0.028(35) 0.088(35)
F3A 0.353(41) 0.439(44) 0.347(42) 0.025(34) 0.076(35) 0.090(35)
O4A 0.246(35) 0.227(34) 0.132(19) 0.059(21) -0.056(21) -0.035(26)
O5A 0.109(17) 0.313(35) 0.180(24) 0.029(23) -0.030(17) 0.008(21)
O6A 0.157(22) 0.149(21) 0.298(33) -0.021(22) 0.060(23) -0.049(18)
C35A 0.605(137) 0.603(137) 0.608(137) -0.002(21) 0.061(24) 0.002(21)

loop_
_atom_site_label
_atom_site_type_symbol
_atom_site_fract_x
_atom_site_fract_y
_atom_site_fract_z
_atom_site_U_iso_or_equiv
_atom_site_thermal_displace_type
_atom_site_occupancy
_atom_site_calc_flag
_atom_site_refinement_flags
_atom_site_disorder_group
Re1 Re 0.10782(2) 0.603497(15) 0.622045(11) 0.04776(11) Uani 1 d . .
P1 P 0.15087(12) 0.76540(11) 0.59380(8) 0.0525(3) Uani 1 d . .
P2 P 0.25963(13) 0.61787(11) 0.70156(8) 0.0540(4) Uani 1 d . .
O1 O -0.0655(4) 0.6090(3) 0.5081(3) 0.0800(15) Uani 1 d . .
O2 O 0.0642(5) 0.3975(3) 0.6582(3) 0.089(2) Uani 1 d . .
O3 O -0.0284(4) 0.6703(4) 0.7331(3) 0.086(2) Uani 1 d . .
N1 N 0.2439(4) 0.5274(4) 0.5060(3) 0.0668(14) Uani 1 d . .
C1 C -0.0025(5) 0.6063(4) 0.5509(3) 0.0564(15) Uani 1 d . .
C2 C 0.0813(5) 0.4728(5) 0.6461(3) 0.0612(15) Uani 1 d . .
C3 C 0.0219(5) 0.6476(5) 0.6929(3) 0.0609(15) Uani 1 d . .
C4 C 0.1971(4) 0.5568(4) 0.5480(3) 0.0544(13) Uani 1 d . .
C5 C 0.3063(6) 0.4925(6) 0.4540(4) 0.087(2) Uani 1 d . .
C6 C 0.2456(9) 0.4953(11) 0.3847(5) 0.148(5) Uani 1 d . .
H6A H 0.2853(23) 0.4746(62) 0.3490(8) 0.178 Uiso 1 calc R .
H6B H 0.2237(56) 0.5582(16) 0.3751(22) 0.178 Uiso 1 calc R .
H6C H 0.1893(38) 0.4550(49) 0.3861(16) 0.178 Uiso 1 calc R .
C7 C 0.3399(11) 0.3980(7) 0.4785(8) 0.134(5) Uani 1 d . .
H7A H 0.3892(47) 0.4043(7) 0.5170(30) 0.160 Uiso 1 calc R .
H7B H 0.3677(61) 0.3653(24) 0.4415(16) 0.160 Uiso 1 calc R .
H7C H 0.2846(16) 0.3634(23) 0.4928(43) 0.160 Uiso 1 calc R .
C8 C 0.3905(7) 0.5617(8) 0.4518(6) 0.116(3) Uani 1 d . .
H8A H 0.3648(10) 0.6209(16) 0.4352(35) 0.139 Uiso 1 calc R .
H8B H 0.4370(28) 0.5388(25) 0.4211(29) 0.139 Uiso 1 calc R .
H8C H 0.4231(33) 0.5691(38) 0.4975(9) 0.139 Uiso 1 calc R .
C9 C 0.2473(5) 0.8036(4) 0.6600(4) 0.066(2) Uani 1 d . .
H9A H 0.2808(5) 0.8581(4) 0.6436(4) 0.079 Uiso 1 calc R .
H9B H 0.2176(5) 0.8207(4) 0.7021(4) 0.079 Uiso 1 calc R .
C10 C 0.3217(5) 0.7244(5) 0.6755(4) 0.070(2) Uani 1 d . .
H10A H 0.3707(5) 0.7434(5) 0.7123(4) 0.084 Uiso 1 calc R .
H10B H 0.3557(5) 0.7117(5) 0.6344(4) 0.084 Uiso 1 calc R .
C11 C 0.2013(5) 0.7805(4) 0.5097(3) 0.065(2) Uani 1 d . .
C12 C 0.2933(7) 0.8165(6) 0.5027(5) 0.092(2) Uani 1 d . .
H12 H 0.3341(7) 0.8334(6) 0.5419(5) 0.110 Uiso 1 calc R .
C13 C 0.3260(9) 0.8279(9) 0.4363(7) 0.127(4) Uani 1 d . .
H13 H 0.3881(9) 0.8530(9) 0.4311(7) 0.153 Uiso 1 calc R .
C14 C 0.2652(10) 0.8015(8) 0.3792(6) 0.118(4) Uani 1 d . .
H14 H 0.2874(10) 0.8085(8) 0.3354(6) 0.141 Uiso 1 calc R .
C15 C 0.1742(9) 0.7656(6) 0.3847(4) 0.101(3) Uani 1 d . .
H15 H 0.1337(9) 0.7486(6) 0.3454(4) 0.122 Uiso 1 calc R .
C16 C 0.1427(6) 0.7546(5) 0.4510(3) 0.075(2) Uani 1 d . .
H16 H 0.0805(6) 0.7292(5) 0.4557(3) 0.089 Uiso 1 calc R .
C17 C 0.0565(5) 0.8560(4) 0.5935(3) 0.0551(13) Uani 1 d . .
C18 C 0.0829(6) 0.9490(5) 0.5901(4) 0.070(2) Uani 1 d . .
H18 H 0.1490(6) 0.9650(5) 0.5884(4) 0.084 Uiso 1 calc R .
C19 C 0.0124(6) 1.0182(5) 0.5890(4) 0.077(2) Uani 1 d . .
H19 H 0.0313(6) 1.0807(5) 0.5898(4) 0.093 Uiso 1 calc R .
C20 C -0.0866(7) 0.9945(6) 0.5869(4) 0.082(2) Uani 1 d . .
H20 H -0.1345(7) 1.0412(6) 0.5838(4) 0.099 Uiso 1 calc R .
C21 C -0.1145(6) 0.9023(5) 0.5893(4) 0.077(2) Uani 1 d . .
H21 H -0.1810(6) 0.8865(5) 0.5887(4) 0.092 Uiso 1 calc R .
C22 C -0.0434(5) 0.8334(5) 0.5926(4) 0.067(2) Uani 1 d . .
H22 H -0.0623(5) 0.7710(5) 0.5942(4) 0.080 Uiso 1 calc R .
C23 C 0.2403(5) 0.6322(5) 0.7932(3) 0.0588(15) Uani 1 d . .
C24 C 0.1712(6) 0.5757(5) 0.8217(3) 0.070(2) Uani 1 d . .
H24 H 0.1353(6) 0.5323(5) 0.7940(3) 0.084 Uiso 1 calc R .
C25 C 0.1555(8) 0.5838(7) 0.8918(4) 0.096(3) Uani 1 d . .
H25 H 0.1093(8) 0.5460(7) 0.9109(4) 0.115 Uiso 1 calc R .
C26 C 0.2092(9) 0.6482(9) 0.9321(4) 0.109(3) Uani 1 d . .
H26 H 0.1978(9) 0.6548(9) 0.9785(4) 0.131 Uiso 1 calc R .
C27 C 0.2774(8) 0.7015(7) 0.9056(5) 0.104(3) Uani 1 d . .
H27 H 0.3138(8) 0.7440(7) 0.9339(5) 0.124 Uiso 1 calc R .
C28 C 0.2939(6) 0.6938(6) 0.8366(4) 0.085(2) Uani 1 d . .
H28 H 0.3421(6) 0.7308(6) 0.8190(4) 0.102 Uiso 1 calc R .
C29 C 0.3568(5) 0.5291(5) 0.7030(3) 0.0585(14) Uani 1 d . .
C30 C 0.3380(6) 0.4382(5) 0.6810(4) 0.076(2) Uani 1 d . .
H30 H 0.2751(6) 0.4220(5) 0.6618(4) 0.091 Uiso 1 calc R .
C31 C 0.4108(6) 0.3720(6) 0.6872(5) 0.088(2) Uani 1 d . .
H31 H 0.3963(6) 0.3110(6) 0.6734(5) 0.105 Uiso 1 calc R .
C32 C 0.5051(6) 0.3943(6) 0.7135(4) 0.081(2) Uani 1 d . .
H32 H 0.5543(6) 0.3489(6) 0.7177(4) 0.097 Uiso 1 calc R .
C33 C 0.5251(6) 0.4829(7) 0.7331(4) 0.083(2) Uani 1 d . .
H33 H 0.5891(6) 0.4987(7) 0.7503(4) 0.100 Uiso 1 calc R .
C34 C 0.4526(5) 0.5509(6) 0.7282(4) 0.077(2) Uani 1 d . .
H34 H 0.4683(5) 0.6118(6) 0.7419(4) 0.092 Uiso 1 calc R .
S1 S 0.5713(3) 0.8353(4) 0.6518(3) 0.105(2) Uani 0.618(12) d PDU 1
F1 F 0.7271(7) 0.8782(11) 0.7260(6) 0.167(7) Uani 0.618(12) d PDU 1
F2 F 0.6574(11) 0.9894(7) 0.6594(9) 0.199(8) Uani 0.618(12) d PDU 1
F3 F 0.5914(10) 0.9461(11) 0.7536(7) 0.195(7) Uani 0.618(12) d PDU 1
O4 O 0.5652(10) 0.7572(8) 0.7015(9) 0.169(9) Uani 0.618(12) d PDU 1
O5 O 0.4779(6) 0.8811(8) 0.6345(8) 0.137(6) Uani 0.618(12) d PDU 1
O6 O 0.6324(11) 0.8152(11) 0.5960(6) 0.169(8) Uani 0.618(12) d PDU 1
C35 C 0.6397(8) 0.9155(8) 0.7004(6) 0.102(6) Uani 0.618(12) d PDU 1
S1A S 0.6035(11) 0.8004(11) 0.6538(8) 0.207(9) Uani 0.382(12) d PDU 2
F1A F 0.6771(25) 0.9458(18) 0.7076(18) 0.236(18) Uani 0.382(12) d PDU 2
F2A F 0.6100(34) 0.9583(18) 0.5999(17) 0.406(35) Uani 0.382(12) d PDU 2
F3A F 0.5151(23) 0.9446(20) 0.6857(27) 0.377(29) Uani 0.382(12) d PDU 2
O4A O 0.5806(25) 0.7660(19) 0.7218(11) 0.206(19) Uani 0.382(12) d PDU 2
O5A O 0.5256(17) 0.7819(20) 0.5982(12) 0.203(15) Uani 0.382(12) d PDU 2
O6A O 0.7029(14) 0.7792(16) 0.6367(17) 0.199(14) Uani 0.382(12) d PDU 2
C35A C 0.6016(17) 0.9180(14) 0.6623(13) 0.605(136) Uani 0.382(12) d PDU 2

loop_
_geom_bond_atom_site_label_1
_geom_bond_atom_site_label_2
_geom_bond_distance
_geom_bond_site_symmetry_2
_geom_bond_publ_flag
Re1 C1 1.942(6) . ?
Re1 C2 1.967(6) . ?
Re1 C3 1.980(7) . ?
Re1 C4 2.068(6) . ?
Re1 P1 2.462(2) . ?
Re1 P2 2.469(2) . ?
P1 C17 1.822(6) . ?
P1 C9 1.832(6) . ?
P1 C11 1.833(6) . ?
P2 C23 1.826(6) . ?
P2 C10 1.833(6) . ?
P2 C29 1.830(7) . ?
O1 C1 1.137(8) . ?
O2 C2 1.131(7) . ?
O3 C3 1.127(8) . ?
N1 C4 1.153(8) . ?
N1 C5 1.461(9) . ?
C5 C7 1.491(13) . ?
C5 C8 1.515(13) . ?
C5 C6 1.509(13) . ?
C9 C10 1.530(10) . ?
C11 C12 1.367(11) . ?
C11 C16 1.379(10) . ?
C12 C13 1.405(14) . ?
C13 C14 1.37(2) . ?
C14 C15 1.35(2) . ?
C15 C16 1.396(11) . ?
C17 C22 1.392(9) . ?
C17 C18 1.381(9) . ?
C18 C19 1.375(10) . ?
C19 C20 1.383(11) . ?
C20 C21 1.375(11) . ?
C21 C22 1.377(10) . ?
C23 C28 1.381(10) . ?
C23 C24 1.388(10) . ?
C24 C25 1.395(10) . ?
C25 C26 1.37(2) . ?
C26 C27 1.336(15) . ?
C27 C28 1.378(13) . ?
C29 C34 1.384(9) . ?
C29 C30 1.384(10) . ?
C30 C31 1.366(11) . ?
C31 C32 1.372(12) . ?
C32 C33 1.343(12) . ?
C33 C34 1.381(11) . ?
S1 O5 1.439(9) . ?
S1 O6 1.447(10) . ?
S1 O4 1.481(10) . ?
S1 C35 1.706(14) . ?
F1 C35 1.353(11) . ?
F2 C35 1.356(11) . ?
F3 C35 1.341(11) . ?
S1A O6A 1.449(11) . ?
S1A O5A 1.463(11) . ?
S1A O4A 1.465(11) . ?
S1A C35A 1.69(2) . ?
F1A C35A 1.348(12) . ?
F2A C35A 1.352(12) . ?
F3A C35A 1.350(12) . ?
